data_4081829
loop_
_publ_author_name
'Teramoto, Yuichi'
'Kubo, Kazuyuki'
'Kume, Shoko'
'Mizuta, Tsutomu'

_publ_section_title
;
 Formation of a Hexacarbonyl Diiron Complex Having a
 Naphthalene-1,8-bis(phenylphosphido) Bridge and the Electrochemical
 Behavior of Its Derivatives
;
_journal_issue 23
_journal_name_full Organometallics
_journal_page_first 7014
_journal_paper_doi 10.1021/om4006142
_journal_volume 32
_journal_year 2013
_chemical_formula_sum 'C30.5 H17 Cl Fe2 O8 P2'
_chemical_formula_weight 720.79
_chemical_name_systematic
; 
 ? 
;
_space_group_IT_number 15
_symmetry_cell_setting monoclinic
_symmetry_space_group_name_Hall '-C 2yc'
_symmetry_space_group_name_H-M 'C 1 2/c 1'
_atom_sites_solution_hydrogens geom
_atom_sites_solution_primary direct
_atom_sites_solution_secondary difmap
_audit_creation_method SHELXL-97
_cell_angle_alpha 90.00
_cell_angle_beta 118.0940(10)
_cell_angle_gamma 90.00
_cell_formula_units_Z 8
_cell_length_a 23.019(3)
_cell_length_b 17.875(2)
_cell_length_c 17.0427(19)
_cell_measurement_reflns_used 5637
_cell_measurement_temperature 173
_cell_measurement_theta_max 28.65
_cell_measurement_theta_min 2.33
_cell_volume 6186.2(13)
_computing_cell_refinement 'Bruker SAINT'
_computing_data_collection 'Bruker APEX2'
_computing_data_reduction 'Bruker SAINT'
_computing_molecular_graphics 'Bruker SHELXTL'
_computing_publication_material 'Bruker SHELXTL'
_computing_structure_refinement 'SHELXL-97 (Sheldrick, 1997)'
_computing_structure_solution 'SHELXS-97 (Sheldrick, 1990)'
_diffrn_ambient_temperature 173
_diffrn_detector_area_resol_mean 8.333
_diffrn_measured_fraction_theta_full 0.983
_diffrn_measured_fraction_theta_max 0.983
_diffrn_measurement_device_type 'Bruker APEX-II CCD'
_diffrn_measurement_method '\f and \w scans'
_diffrn_radiation_monochromator graphite
_diffrn_radiation_source 'fine-focus sealed tube'
_diffrn_radiation_type MoK\a
_diffrn_radiation_wavelength 0.71073
_diffrn_reflns_av_R_equivalents 0.0299
_diffrn_reflns_av_sigmaI/netI 0.0410
_diffrn_reflns_limit_h_max 29
_diffrn_reflns_limit_h_min -30
_diffrn_reflns_limit_k_max 23
_diffrn_reflns_limit_k_min -19
_diffrn_reflns_limit_l_max 20
_diffrn_reflns_limit_l_min -22
_diffrn_reflns_number 18083
_diffrn_reflns_theta_full 27.94
_diffrn_reflns_theta_max 27.94
_diffrn_reflns_theta_min 1.52
_diffrn_standards_number 0
_exptl_absorpt_coefficient_mu 1.177
_exptl_absorpt_correction_T_max 0.8914
_exptl_absorpt_correction_T_min 0.8433
_exptl_absorpt_correction_type empirical
_exptl_absorpt_process_details
; 
 SADABS Sheldrick 1996 
;
_exptl_crystal_colour yellow
_exptl_crystal_density_diffrn 1.547
_exptl_crystal_density_method 'not measured'
_exptl_crystal_description block
_exptl_crystal_F_000 2904
_exptl_crystal_size_max 0.15
_exptl_crystal_size_mid 0.10
_exptl_crystal_size_min 0.10
_refine_diff_density_max 0.864
_refine_diff_density_min -0.498
_refine_diff_density_rms 0.075
_refine_ls_extinction_method none
_refine_ls_goodness_of_fit_ref 1.052
_refine_ls_hydrogen_treatment constr
_refine_ls_matrix_type full
_refine_ls_number_parameters 463
_refine_ls_number_reflns 7307
_refine_ls_number_restraints 46
_refine_ls_restrained_S_all 1.060
_refine_ls_R_factor_all 0.0486
_refine_ls_R_factor_gt 0.0359
_refine_ls_shift/su_max 0.008
_refine_ls_shift/su_mean 0.000
_refine_ls_structure_factor_coef Fsqd
_refine_ls_weighting_details 'calc w=1/[\s^2^(Fo^2^)+(0.0425P)^2^+5.7927P] where P=(Fo^2^+2Fc^2^)/3'
_refine_ls_weighting_scheme calc
_refine_ls_wR_factor_gt 0.0862
_refine_ls_wR_factor_ref 0.0929
_reflns_number_gt 5889
_reflns_number_total 7307
_reflns_threshold_expression >2sigma(I)
_cod_data_source_file om4006142_si_002.cif
_cod_data_source_block teramoto03
_cod_depositor_comments
;
The following automatic conversions were performed:

'_symmetry_cell_setting' value 'Monoclinic' changed to 'monoclinic'
according to /home/saulius/struct/CIF-dictionaries/cif_core.dic
dictionary named 'cif_core.dic' version 2.4.2 from 2011-04-26.

Automatic conversion script
Id: cif_fix_values 1891 2012-01-12 08:04:46Z andrius 
;
_cod_original_cell_volume 6186.3(12)
_cod_original_sg_symbol_H-M C2/c
_cod_original_formula_sum 'C30.50 H17 Cl Fe2 O8 P2'
_cod_database_code 4081829

loop_
_symmetry_equiv_pos_as_xyz
'x, y, z'
'-x, y, -z+1/2'
'x+1/2, y+1/2, z'
'-x+1/2, y+1/2, -z+1/2'
'-x, -y, -z'
'x, -y, z-1/2'
'-x+1/2, -y+1/2, -z'
'x+1/2, -y+1/2, z-1/2'

loop_
_atom_site_label
_atom_site_type_symbol
_atom_site_fract_x
_atom_site_fract_y
_atom_site_fract_z
_atom_site_U_iso_or_equiv
_atom_site_adp_type
_atom_site_occupancy
_atom_site_symmetry_multiplicity
_atom_site_calc_flag
_atom_site_refinement_flags
_atom_site_disorder_assembly
_atom_site_disorder_group
Fe1 Fe 0.104738(15) 0.460290(18) 0.23306(2) 0.01618(8) Uani 1 1 d . . .
Fe2 Fe 0.169718(16) 0.165815(18) 0.24961(2) 0.01844(9) Uani 1 1 d . . .
P1 P 0.13152(3) 0.37449(3) 0.15953(4) 0.01487(12) Uani 1 1 d . . .
P2 P 0.20093(3) 0.28031(3) 0.23272(4) 0.01594(12) Uani 1 1 d . . .
C8 C 0.24244(10) 0.28605(12) 0.16475(14) 0.0172(4) Uani 1 1 d . . .
C3 C 0.20879(11) 0.48509(13) 0.01722(15) 0.0214(5) Uani 1 1 d . . .
H1 H 0.2017 0.5294 -0.0146 0.026 Uiso 1 1 calc R . .
C2 C 0.17255(10) 0.47054(12) 0.06371(14) 0.0185(4) Uani 1 1 d . . .
H2 H 0.1422 0.5053 0.0627 0.022 Uiso 1 1 calc R . .
C7 C 0.28777(11) 0.23470(13) 0.16729(16) 0.0235(5) Uani 1 1 d . . .
H3 H 0.2948 0.1906 0.1995 0.028 Uiso 1 1 calc R . .
C1 C 0.18259(10) 0.40505(12) 0.11003(13) 0.0154(4) Uani 1 1 d . . .
C10 C 0.26670(11) 0.36728(13) 0.06750(14) 0.0190(4) Uani 1 1 d . . .
C4 C 0.25404(11) 0.43489(13) 0.01863(15) 0.0224(5) Uani 1 1 d . . .
H4 H 0.2769 0.4452 -0.0129 0.027 Uiso 1 1 calc R . .
C6 C 0.32364(12) 0.24910(14) 0.12085(16) 0.0265(5) Uani 1 1 d . . .
H5 H 0.3543 0.2143 0.1227 0.032 Uiso 1 1 calc R . .
C9 C 0.23040(10) 0.35269(12) 0.11410(14) 0.0158(4) Uani 1 1 d . . .
C5 C 0.31397(12) 0.31370(14) 0.07310(16) 0.0250(5) Uani 1 1 d . . .
H6 H 0.3387 0.3226 0.0439 0.030 Uiso 1 1 calc R . .
C11 C 0.06387(11) 0.32628(12) 0.06748(15) 0.0180(4) Uani 1 1 d . . .
C22 C 0.30986(11) 0.37246(13) 0.33914(15) 0.0228(5) Uani 1 1 d . . .
H7 H 0.3159 0.3781 0.2892 0.027 Uiso 1 1 calc R . .
C12 C 0.01426(11) 0.29425(13) 0.08203(15) 0.0228(5) Uani 1 1 d . . .
H8 H 0.0171 0.2964 0.1382 0.027 Uiso 1 1 calc R . .
C17 C 0.25864(11) 0.32802(12) 0.33489(14) 0.0184(4) Uani 1 1 d . . .
C16 C 0.05902(12) 0.32317(14) -0.01700(15) 0.0240(5) Uani 1 1 d . . .
H9 H 0.0919 0.3440 -0.0271 0.029 Uiso 1 1 calc R . .
C20 C 0.34288(12) 0.40073(14) 0.49264(16) 0.0295(6) Uani 1 1 d . . .
H10 H 0.3708 0.4253 0.5452 0.035 Uiso 1 1 calc R . .
C21 C 0.35194(12) 0.40832(14) 0.41805(16) 0.0291(5) Uani 1 1 d . . .
H11 H 0.3863 0.4375 0.4209 0.035 Uiso 1 1 calc R . .
C18 C 0.25014(12) 0.32024(13) 0.41042(15) 0.0225(5) Uani 1 1 d . . .
H12 H 0.2162 0.2907 0.4082 0.027 Uiso 1 1 calc R . .
C13 C -0.03902(12) 0.25934(15) 0.01284(17) 0.0304(6) Uani 1 1 d . . .
H13 H -0.0716 0.2375 0.0228 0.036 Uiso 1 1 calc R . .
C19 C 0.29221(12) 0.35647(14) 0.48851(16) 0.0269(5) Uani 1 1 d . . .
H14 H 0.2864 0.3510 0.5386 0.032 Uiso 1 1 calc R . .
C14 C -0.04362(12) 0.25698(16) -0.07095(17) 0.0339(6) Uani 1 1 d . . .
H15 H -0.0795 0.2338 -0.1174 0.041 Uiso 1 1 calc R . .
C15 C 0.00500(13) 0.28892(16) -0.08618(17) 0.0329(6) Uani 1 1 d . . .
H16 H 0.0015 0.2874 -0.1428 0.040 Uiso 1 1 calc R . .
C30 C 0.15750(12) 0.06898(14) 0.26371(16) 0.0261(5) Uani 1 1 d . . .
C24 C 0.08581(11) 0.53898(13) 0.28137(16) 0.0221(5) Uani 1 1 d . . .
C23 C 0.18436(11) 0.50145(13) 0.27047(15) 0.0197(5) Uani 1 1 d . . .
C28 C 0.25475(12) 0.15356(13) 0.32922(17) 0.0238(5) Uani 1 1 d . . .
C27 C 0.11073(11) 0.19387(13) 0.28556(15) 0.0228(5) Uani 1 1 d . . .
C25 C 0.09792(11) 0.39679(13) 0.31032(16) 0.0225(5) Uani 1 1 d . . .
C29 C 0.13722(12) 0.14923(13) 0.13210(17) 0.0257(5) Uani 1 1 d . . .
C26 C 0.02911(12) 0.47635(14) 0.13138(16) 0.0233(5) Uani 1 1 d . . .
O6 O 0.30889(9) 0.14466(10) 0.38068(13) 0.0331(4) Uani 1 1 d . . .
O3 O 0.09450(9) 0.36143(11) 0.36400(12) 0.0336(4) Uani 1 1 d . . .
O1 O 0.23454(8) 0.53058(10) 0.29818(12) 0.0282(4) Uani 1 1 d . . .
O2 O 0.07478(8) 0.59022(10) 0.31212(12) 0.0319(4) Uani 1 1 d . . .
O8 O 0.15153(10) 0.00686(10) 0.27342(13) 0.0395(5) Uani 1 1 d . . .
O7 O 0.11685(10) 0.13454(11) 0.05853(12) 0.0399(5) Uani 1 1 d . . .
O5 O 0.07273(8) 0.20647(11) 0.30941(12) 0.0322(4) Uani 1 1 d . . .
O4 O -0.01993(9) 0.48817(11) 0.07020(12) 0.0343(4) Uani 1 1 d . . .
Cl1 Cl -0.0285(3) -0.1241(3) 0.2370(5) 0.204(5) Uani 0.330(4) 1 d PDU A -1
Cl2 Cl 0.0034(3) -0.0090(6) 0.3847(6) 0.181(4) Uani 0.330(4) 1 d PDU A -1
C31 C 0.0234(10) -0.0799(10) 0.3343(9) 0.092(4) Uani 0.330(4) 1 d PDU A -1
H17 H 0.0594 -0.0609 0.3255 0.111 Uiso 0.330(4) 1 calc PR A -1
H18 H 0.0420 -0.1192 0.3785 0.111 Uiso 0.330(4) 1 calc PR A -1
Cl3 Cl -0.0130(15) 0.0124(17) 0.1665(18) 0.14(2) Uani 0.074(4) 1 d PDU B -2
Cl4 Cl 0.0584(7) -0.0570(9) 0.3524(8) 0.072(6) Uani 0.074(4) 1 d PDU B -2
C32 C 0.010(2) -0.0612(14) 0.2394(10) 0.060(9) Uani 0.074(4) 1 d PDU B -2
H19 H 0.0314 -0.0966 0.2183 0.072 Uiso 0.074(4) 1 calc PR B -2
H20 H -0.0308 -0.0847 0.2301 0.072 Uiso 0.074(4) 1 calc PR B -2
Cl5 Cl -0.0073(9) 0.0264(11) 0.2197(13) 0.094(9) Uani 0.099(4) 1 d PDU C -3
Cl6 Cl -0.0088(8) -0.0876(9) 0.3527(11) 0.117(7) Uani 0.099(4) 1 d PDU C -3
C33 C 0.0225(16) -0.0497(19) 0.288(3) 0.065(8) Uani 0.099(4) 1 d PDU C -3
H21 H 0.0233 -0.0902 0.2509 0.078 Uiso 0.099(4) 1 calc PR C -3
H22 H 0.0682 -0.0382 0.3289 0.078 Uiso 0.099(4) 1 calc PR C -3

loop_
_atom_site_aniso_label
_atom_site_aniso_U_11
_atom_site_aniso_U_22
_atom_site_aniso_U_33
_atom_site_aniso_U_23
_atom_site_aniso_U_13
_atom_site_aniso_U_12
Fe1 0.01814(16) 0.01561(16) 0.01832(16) -0.00076(12) 0.01152(13) 0.00103(12)
Fe2 0.02579(17) 0.01500(17) 0.02075(17) 0.00173(12) 0.01609(14) 0.00036(12)
P1 0.0174(3) 0.0142(3) 0.0165(3) 0.0004(2) 0.0108(2) 0.0007(2)
P2 0.0208(3) 0.0149(3) 0.0171(3) 0.0017(2) 0.0129(2) 0.0018(2)
C8 0.0206(10) 0.0179(11) 0.0176(10) -0.0003(8) 0.0128(9) -0.0005(8)
C3 0.0262(12) 0.0202(12) 0.0187(11) 0.0047(9) 0.0112(9) -0.0043(9)
C2 0.0178(10) 0.0175(11) 0.0188(11) 0.0000(9) 0.0076(9) -0.0014(8)
C7 0.0304(12) 0.0194(12) 0.0278(12) 0.0008(10) 0.0196(11) 0.0041(9)
C1 0.0160(10) 0.0172(11) 0.0141(10) -0.0003(8) 0.0080(8) -0.0016(8)
C10 0.0210(11) 0.0219(12) 0.0173(10) -0.0012(9) 0.0117(9) -0.0031(9)
C4 0.0270(12) 0.0251(12) 0.0199(11) 0.0004(9) 0.0152(10) -0.0074(10)
C6 0.0308(12) 0.0258(13) 0.0330(13) -0.0010(11) 0.0234(11) 0.0048(10)
C9 0.0180(10) 0.0163(11) 0.0153(10) -0.0016(8) 0.0097(8) -0.0024(8)
C5 0.0294(12) 0.0302(13) 0.0275(12) -0.0014(10) 0.0233(11) -0.0006(10)
C11 0.0203(11) 0.0153(11) 0.0212(11) -0.0007(9) 0.0121(9) -0.0005(8)
C22 0.0261(12) 0.0221(12) 0.0211(11) 0.0036(9) 0.0119(10) 0.0029(9)
C12 0.0245(11) 0.0248(12) 0.0229(11) -0.0016(10) 0.0143(10) -0.0025(9)
C17 0.0231(11) 0.0144(11) 0.0182(10) 0.0025(8) 0.0103(9) 0.0065(8)
C16 0.0257(12) 0.0268(13) 0.0228(12) -0.0017(10) 0.0142(10) -0.0050(10)
C20 0.0327(13) 0.0259(13) 0.0215(12) -0.0021(10) 0.0059(11) 0.0074(11)
C21 0.0284(13) 0.0261(13) 0.0281(13) 0.0002(11) 0.0095(11) -0.0027(10)
C18 0.0287(12) 0.0217(12) 0.0227(11) 0.0024(9) 0.0167(10) 0.0054(10)
C13 0.0278(12) 0.0329(14) 0.0359(14) -0.0058(11) 0.0195(11) -0.0103(11)
C19 0.0370(14) 0.0262(13) 0.0196(11) 0.0017(10) 0.0151(11) 0.0109(11)
C14 0.0273(13) 0.0424(16) 0.0280(13) -0.0095(12) 0.0097(11) -0.0157(12)
C15 0.0378(14) 0.0403(16) 0.0218(12) -0.0065(11) 0.0150(11) -0.0117(12)
C30 0.0325(13) 0.0251(13) 0.0254(12) 0.0005(10) 0.0176(11) -0.0020(10)
C24 0.0196(11) 0.0228(12) 0.0260(12) -0.0004(10) 0.0123(10) -0.0016(9)
C23 0.0258(12) 0.0165(11) 0.0219(11) -0.0015(9) 0.0154(10) 0.0026(9)
C28 0.0343(14) 0.0136(11) 0.0326(13) 0.0046(10) 0.0233(12) 0.0021(9)
C27 0.0272(12) 0.0198(12) 0.0224(11) 0.0007(9) 0.0125(10) -0.0014(9)
C25 0.0242(11) 0.0204(12) 0.0278(12) -0.0012(10) 0.0162(10) 0.0018(9)
C29 0.0372(14) 0.0182(12) 0.0321(14) 0.0017(10) 0.0250(12) -0.0030(10)
C26 0.0262(12) 0.0240(13) 0.0236(12) -0.0021(10) 0.0150(11) 0.0045(10)
O6 0.0285(10) 0.0249(10) 0.0420(11) 0.0065(8) 0.0135(9) 0.0043(7)
O3 0.0451(11) 0.0320(10) 0.0389(10) 0.0074(8) 0.0323(9) 0.0031(8)
O1 0.0259(9) 0.0259(9) 0.0369(10) -0.0042(8) 0.0182(8) -0.0058(7)
O2 0.0307(9) 0.0269(10) 0.0423(11) -0.0121(8) 0.0207(9) 0.0009(7)
O8 0.0577(13) 0.0198(10) 0.0466(12) 0.0034(9) 0.0292(10) -0.0055(9)
O7 0.0621(13) 0.0400(12) 0.0248(10) -0.0054(8) 0.0265(9) -0.0125(10)
O5 0.0291(9) 0.0402(11) 0.0360(10) 0.0008(8) 0.0226(8) 0.0018(8)
O4 0.0279(9) 0.0418(11) 0.0280(9) 0.0002(8) 0.0089(8) 0.0111(8)
Cl1 0.199(8) 0.072(3) 0.168(6) -0.042(3) -0.058(6) 0.022(3)
Cl2 0.064(4) 0.255(9) 0.185(8) -0.072(6) 0.027(4) -0.042(4)
C31 0.092(5) 0.093(5) 0.092(5) 0.0009(10) 0.043(2) -0.0011(10)
Cl3 0.027(8) 0.16(3) 0.20(3) 0.15(3) 0.01(2) 0.007(16)
Cl4 0.085(11) 0.102(12) 0.045(7) -0.011(7) 0.042(7) -0.048(9)
C32 0.060(9) 0.060(9) 0.060(9) 0.0003(10) 0.028(4) 0.0000(10)
Cl5 0.035(12) 0.095(9) 0.14(2) 0.062(11) 0.03(2) 0.012(8)
Cl6 0.085(10) 0.103(12) 0.129(14) 0.064(11) 0.022(8) -0.015(8)
C33 0.065(8) 0.065(8) 0.065(8) -0.0003(10) 0.030(4) 0.0003(10)

loop_
_atom_type_symbol
_atom_type_description
_atom_type_scat_dispersion_real
_atom_type_scat_dispersion_imag
_atom_type_scat_source
C C 0.0033 0.0016 'International Tables Vol C Tables 4.2.6.8 and 6.1.1.4'
H H 0.0000 0.0000 'International Tables Vol C Tables 4.2.6.8 and 6.1.1.4'
O O 0.0106 0.0060 'International Tables Vol C Tables 4.2.6.8 and 6.1.1.4'
P P 0.1023 0.0942 'International Tables Vol C Tables 4.2.6.8 and 6.1.1.4'
Cl Cl 0.1484 0.1585 'International Tables Vol C Tables 4.2.6.8 and 6.1.1.4'
Fe Fe 0.3463 0.8444 'International Tables Vol C Tables 4.2.6.8 and 6.1.1.4'

loop_
_geom_angle_atom_site_label_1
_geom_angle_atom_site_label_2
_geom_angle_atom_site_label_3
_geom_angle
C24 Fe1 C23 86.75(10)
C24 Fe1 C25 92.02(11)
C23 Fe1 C25 115.20(10)
C24 Fe1 C26 89.03(10)
C23 Fe1 C26 129.61(11)
C25 Fe1 C26 115.12(11)
C24 Fe1 P1 171.09(8)
C23 Fe1 P1 88.58(7)
C25 Fe1 P1 96.84(8)
C26 Fe1 P1 88.11(7)
C30 Fe2 C28 87.98(11)
C30 Fe2 C29 88.90(11)
C28 Fe2 C29 123.67(11)
C30 Fe2 C27 91.85(11)
C28 Fe2 C27 120.31(11)
C29 Fe2 C27 115.99(11)
C30 Fe2 P2 170.25(8)
C28 Fe2 P2 84.65(7)
C29 Fe2 P2 89.88(8)
C27 Fe2 P2 97.37(8)
C1 P1 C11 102.64(10)
C1 P1 Fe1 117.41(7)
C11 P1 Fe1 117.11(7)
C1 P1 P2 92.08(7)
C11 P1 P2 102.64(7)
Fe1 P1 P2 120.80(3)
C8 P2 C17 102.48(10)
C8 P2 Fe2 115.56(7)
C17 P2 Fe2 116.00(7)
C8 P2 P1 93.07(7)
C17 P2 P1 100.75(7)
Fe2 P2 P1 124.73(3)
C7 C8 C9 120.47(19)
C7 C8 P2 124.11(17)
C9 C8 P2 115.09(15)
C4 C3 C2 120.9(2)
C4 C3 H1 119.5
C2 C3 H1 119.5
C1 C2 C3 119.6(2)
C1 C2 H2 120.2
C3 C2 H2 120.2
C8 C7 C6 119.8(2)
C8 C7 H3 120.1
C6 C7 H3 120.1
C2 C1 C9 120.50(19)
C2 C1 P1 123.51(16)
C9 C1 P1 115.68(16)
C4 C10 C5 123.6(2)
C4 C10 C9 118.2(2)
C5 C10 C9 118.2(2)
C3 C4 C10 120.9(2)
C3 C4 H4 119.5
C10 C4 H4 119.5
C5 C6 C7 120.9(2)
C5 C6 H5 119.6
C7 C6 H5 119.6
C8 C9 C1 120.47(19)
C8 C9 C10 119.7(2)
C1 C9 C10 119.8(2)
C6 C5 C10 120.9(2)
C6 C5 H6 119.5
C10 C5 H6 119.5
C16 C11 C12 119.5(2)
C16 C11 P1 121.91(17)
C12 C11 P1 118.55(17)
C21 C22 C17 120.0(2)
C21 C22 H7 120.0
C17 C22 H7 120.0
C13 C12 C11 120.1(2)
C13 C12 H8 119.9
C11 C12 H8 119.9
C22 C17 C18 119.4(2)
C22 C17 P2 122.15(17)
C18 C17 P2 118.46(18)
C15 C16 C11 119.9(2)
C15 C16 H9 120.0
C11 C16 H9 120.0
C19 C20 C21 119.7(2)
C19 C20 H10 120.1
C21 C20 H10 120.1
C20 C21 C22 120.3(2)
C20 C21 H11 119.9
C22 C21 H11 119.9
C19 C18 C17 120.1(2)
C19 C18 H12 120.0
C17 C18 H12 120.0
C14 C13 C12 119.9(2)
C14 C13 H13 120.0
C12 C13 H13 120.0
C20 C19 C18 120.5(2)
C20 C19 H14 119.7
C18 C19 H14 119.7
C13 C14 C15 120.4(2)
C13 C14 H15 119.8
C15 C14 H15 119.8
C14 C15 C16 120.1(2)
C14 C15 H16 119.9
C16 C15 H16 119.9
O8 C30 Fe2 178.1(2)
O2 C24 Fe1 178.4(2)
O1 C23 Fe1 175.5(2)
O6 C28 Fe2 178.9(2)
O5 C27 Fe2 175.2(2)
O3 C25 Fe1 174.3(2)
O7 C29 Fe2 176.2(2)
O4 C26 Fe1 176.1(2)
Cl1 C31 Cl2 126.7(11)
Cl1 C31 H17 105.6
Cl2 C31 H17 105.6
Cl1 C31 H18 105.6
Cl2 C31 H18 105.6
H17 C31 H18 106.1
Cl3 C32 Cl4 126.7(11)
Cl3 C32 H19 105.6
Cl4 C32 H19 105.6
Cl3 C32 H20 105.7
Cl4 C32 H20 105.6
H19 C32 H20 106.1
Cl6 C33 Cl5 126.7(11)
Cl6 C33 H21 105.6
Cl5 C33 H21 105.6
Cl6 C33 H22 105.6
Cl5 C33 H22 105.6
H21 C33 H22 106.1

loop_
_geom_bond_atom_site_label_1
_geom_bond_atom_site_label_2
_geom_bond_distance
Fe1 C24 1.785(2)
Fe1 C23 1.791(2)
Fe1 C25 1.800(2)
Fe1 C26 1.810(2)
Fe1 P1 2.2427(6)
Fe2 C30 1.788(3)
Fe2 C28 1.794(3)
Fe2 C29 1.802(3)
Fe2 C27 1.804(2)
Fe2 P2 2.2321(7)
P1 C1 1.824(2)
P1 C11 1.824(2)
P1 P2 2.2508(8)
P2 C8 1.819(2)
P2 C17 1.829(2)
C8 C7 1.375(3)
C8 C9 1.420(3)
C3 C4 1.366(3)
C3 C2 1.419(3)
C3 H1 0.9300
C2 C1 1.369(3)
C2 H2 0.9300
C7 C6 1.411(3)
C7 H3 0.9300
C1 C9 1.421(3)
C10 C4 1.418(3)
C10 C5 1.419(3)
C10 C9 1.422(3)
C4 H4 0.9300
C6 C5 1.369(3)
C6 H5 0.9300
C5 H6 0.9300
C11 C16 1.392(3)
C11 C12 1.400(3)
C22 C21 1.390(3)
C22 C17 1.395(3)
C22 H7 0.9300
C12 C13 1.386(3)
C12 H8 0.9300
C17 C18 1.397(3)
C16 C15 1.389(3)
C16 H9 0.9300
C20 C19 1.383(4)
C20 C21 1.388(4)
C20 H10 0.9300
C21 H11 0.9300
C18 C19 1.384(3)
C18 H12 0.9300
C13 C14 1.382(4)
C13 H13 0.9300
C19 H14 0.9300
C14 C15 1.385(4)
C14 H15 0.9300
C15 H16 0.9300
C30 O8 1.141(3)
C24 O2 1.142(3)
C23 O1 1.147(3)
C28 O6 1.148(3)
C27 O5 1.147(3)
C25 O3 1.145(3)
C29 O7 1.143(3)
C26 O4 1.139(3)
Cl1 C31 1.713(9)
Cl2 C31 1.713(9)
C31 H17 0.9700
C31 H18 0.9700
Cl3 C32 1.713(9)
Cl4 C32 1.713(9)
C32 H19 0.9700
C32 H20 0.9700
Cl5 C33 1.713(9)
Cl6 C33 1.713(9)
C33 H21 0.9700
C33 H22 0.9700
